data_7007924
loop_
_publ_author_name
'Brunner, Jens'
'Pritzkow, Hans'
'Kr\"amer, Roland'

_publ_section_title
;
 Synthesis of a novel dinucleating aminocarboxylate macrocycle and
 structures of its dinuclear complexes with di- and trivalent
 transition and lanthanide metal ions.
;
_journal_issue 2
_journal_name_full 'Dalton transactions (Cambridge, England : 2003)'
_journal_page_first 338
_journal_page_last 343
_journal_paper_doi 10.1039/b412775g
_journal_year 2005
_chemical_formula_moiety 'C46 H66 N6 O8'
_chemical_formula_sum 'C46 H66 N6 O8'
_chemical_formula_weight 831.05
_chemical_name_systematic
;
?
;
_space_group_IT_number 2
_symmetry_cell_setting triclinic
_symmetry_space_group_name_Hall '-P 1'
_symmetry_space_group_name_H-M 'P -1'
_atom_sites_solution_hydrogens 'difmap geom'
_atom_sites_solution_primary direct
_atom_sites_solution_secondary difmap
_audit_creation_method SHELXL-97
_cell_angle_alpha 93.933(2)
_cell_angle_beta 97.753(2)
_cell_angle_gamma 100.204(2)
_cell_formula_units_Z 1
_cell_length_a 6.2177(7)
_cell_length_b 11.8051(12)
_cell_length_c 16.2832(17)
_cell_measurement_temperature 190(2)
_cell_volume 1160.3(2)
_computing_cell_refinement 'Bruker SAINT'
_computing_data_collection 'Bruker SMART'
_computing_data_reduction 'Bruker SAINT'
_computing_molecular_graphics 'Bruker SHELXTL'
_computing_publication_material 'SHELXL-97 (Sheldrick, 1997)'
_computing_structure_refinement 'SHELXL-97 (Sheldrick, 1997)'
_computing_structure_solution 'SHELXS-97 (Sheldrick, 1990)'
_diffrn_ambient_temperature 190(2)
_diffrn_measured_fraction_theta_full 0.996
_diffrn_measured_fraction_theta_max 0.996
_diffrn_measurement_device_type 'CCD area detector'
_diffrn_measurement_method \w-scans
_diffrn_radiation_monochromator graphite
_diffrn_radiation_source 'fine-focus sealed tube'
_diffrn_radiation_type MoK\a
_diffrn_radiation_wavelength 0.71073
_diffrn_reflns_av_R_equivalents 0.0384
_diffrn_reflns_av_sigmaI/netI 0.0427
_diffrn_reflns_limit_h_max 8
_diffrn_reflns_limit_h_min -8
_diffrn_reflns_limit_k_max 16
_diffrn_reflns_limit_k_min -16
_diffrn_reflns_limit_l_max 23
_diffrn_reflns_limit_l_min 0
_diffrn_reflns_number 19422
_diffrn_reflns_theta_full 30.50
_diffrn_reflns_theta_max 30.50
_diffrn_reflns_theta_min 1.76
_exptl_absorpt_coefficient_mu 0.082
_exptl_absorpt_correction_T_max 1.0000
_exptl_absorpt_correction_T_min 0.8627
_exptl_absorpt_correction_type multi-scan
_exptl_absorpt_process_details SADABS
_exptl_crystal_colour colorless
_exptl_crystal_density_diffrn 1.189
_exptl_crystal_density_method 'not measured'
_exptl_crystal_description prism
_exptl_crystal_F_000 448
_exptl_crystal_size_max 0.53
_exptl_crystal_size_mid 0.14
_exptl_crystal_size_min 0.11
_refine_diff_density_max 0.369
_refine_diff_density_min -0.270
_refine_diff_density_rms 0.044
_refine_ls_extinction_method none
_refine_ls_goodness_of_fit_ref 1.032
_refine_ls_hydrogen_treatment mixed
_refine_ls_matrix_type full
_refine_ls_number_parameters 371
_refine_ls_number_reflns 7041
_refine_ls_number_restraints 0
_refine_ls_restrained_S_all 1.032
_refine_ls_R_factor_all 0.0727
_refine_ls_R_factor_gt 0.0461
_refine_ls_shift/su_max 0.000
_refine_ls_shift/su_mean 0.000
_refine_ls_structure_factor_coef Fsqd
_refine_ls_weighting_details 'calc w=1/[\s^2^(Fo^2^)+(0.0500P)^2^+0.3290P] where P=(Fo^2^+2Fc^2^)/3'
_refine_ls_weighting_scheme calc
_refine_ls_wR_factor_gt 0.1108
_refine_ls_wR_factor_ref 0.1283
_reflns_number_gt 5002
_reflns_number_total 7041
_reflns_threshold_expression >2sigma(I)
_cod_data_source_file b412775g.txt
_cod_data_source_block jb05
_cod_depositor_comments
;
The following automatic conversions were performed:
'_symmetry_cell_setting' value 'Triclinic' changed to 'triclinic'
according to '/home/saulius/struct/CIF-dictionaries/cif_core.dic'
dictionary named 'cif_core.dic' version 2.4.1 from 2010-06-29.

Automatic conversion script
Id: cif_fix_enum 1527 2010-12-29 10:47:43Z saulius 
;
_cod_original_sg_symbol_H-M P-1
_cod_database_code 7007924

loop_
_symmetry_equiv_pos_as_xyz
'x, y, z'
'-x, -y, -z'

loop_
_atom_site_label
_atom_site_type_symbol
_atom_site_fract_x
_atom_site_fract_y
_atom_site_fract_z
_atom_site_U_iso_or_equiv
_atom_site_adp_type
_atom_site_occupancy
_atom_site_symmetry_multiplicity
_atom_site_calc_flag
_atom_site_refinement_flags
_atom_site_disorder_assembly
_atom_site_disorder_group
N1 N 0.54962(17) 0.70794(8) 0.54419(6) 0.0242(2) Uani 1 1 d . . .
N2 N 0.79668(17) 0.80124(9) 0.38728(6) 0.0235(2) Uani 1 1 d . . .
N3 N 0.89104(17) 0.36955(9) 0.33112(6) 0.0246(2) Uani 1 1 d . . .
C1 C 0.3905(2) 0.72387(10) 0.58940(7) 0.0240(2) Uani 1 1 d . . .
C2 C 0.3664(2) 0.83278(11) 0.62138(8) 0.0280(3) Uani 1 1 d . . .
C3 C 0.5124(3) 0.92899(11) 0.60502(9) 0.0341(3) Uani 1 1 d . . .
C4 C 0.6748(3) 0.91322(11) 0.55721(8) 0.0325(3) Uani 1 1 d . . .
C5 C 0.6886(2) 0.80170(10) 0.52793(7) 0.0245(2) Uani 1 1 d . . .
C6 C 0.8588(2) 0.77936(11) 0.47456(8) 0.0267(2) Uani 1 1 d . . .
C7 C 0.9763(2) 0.78742(11) 0.33945(8) 0.0272(3) Uani 1 1 d . . .
C8 C 1.0304(2) 0.67037(11) 0.33709(8) 0.0261(2) Uani 1 1 d . . .
C9 C 1.0677(2) 0.57448(11) 0.33856(8) 0.0262(2) Uani 1 1 d . . .
C10 C 1.0989(2) 0.45320(11) 0.33901(8) 0.0271(3) Uani 1 1 d . . .
C11 C 0.7672(2) 0.38544(10) 0.39947(8) 0.0257(2) Uani 1 1 d . . .
C12 C 0.5928(2) 0.72150(11) 0.35088(7) 0.0253(2) Uani 1 1 d . . .
C13 C 0.5100(2) 0.74722(11) 0.26366(8) 0.0273(3) Uani 1 1 d . . .
C14 C 0.3719(2) 0.65053(12) 0.12301(7) 0.0283(3) Uani 1 1 d . . .
C15 C 0.3400(4) 0.52357(15) 0.09117(11) 0.0499(4) Uani 1 1 d . . .
C16 C 0.1507(3) 0.6886(2) 0.11549(10) 0.0467(4) Uani 1 1 d . . .
C17 C 0.5382(3) 0.72336(16) 0.07936(9) 0.0411(4) Uani 1 1 d . . .
C18 C 0.7563(2) 0.36783(11) 0.25057(8) 0.0280(3) Uani 1 1 d . . .
C19 C 0.8319(2) 0.30210(11) 0.17989(8) 0.0286(3) Uani 1 1 d . . .
C20 C 0.9739(3) 0.12578(13) 0.14656(9) 0.0404(3) Uani 1 1 d . . .
C21 C 1.1690(3) 0.18555(17) 0.10909(14) 0.0598(5) Uani 1 1 d . . .
H21A H 1.1203 0.2403 0.0714 0.096(3) Uiso 1 1 calc R . .
H21B H 1.2298 0.1277 0.0780 0.096(3) Uiso 1 1 calc R . .
H21C H 1.2830 0.2273 0.1537 0.096(3) Uiso 1 1 calc R . .
C22 C 0.7809(3) 0.07330(16) 0.08012(13) 0.0623(5) Uani 1 1 d . . .
H22A H 0.6515 0.0450 0.1065 0.096(3) Uiso 1 1 calc R . .
H22B H 0.8191 0.0088 0.0476 0.096(3) Uiso 1 1 calc R . .
H22C H 0.7470 0.1321 0.0433 0.096(3) Uiso 1 1 calc R . .
C23 C 1.0323(6) 0.0363(2) 0.20253(14) 0.0892(9) Uani 1 1 d . . .
H23A H 1.1581 0.0713 0.2449 0.096(3) Uiso 1 1 calc R . .
H23B H 1.0717 -0.0274 0.1695 0.096(3) Uiso 1 1 calc R . .
H23C H 0.9052 0.0066 0.2297 0.096(3) Uiso 1 1 calc R . .
O1 O 0.4869(2) 0.84173(9) 0.24479(6) 0.0475(3) Uani 1 1 d . . .
O2 O 0.46375(15) 0.65051(7) 0.21197(5) 0.02618(19) Uani 1 1 d . . .
O3 O 0.8170(2) 0.33062(10) 0.11027(6) 0.0454(3) Uani 1 1 d . . .
O4 O 0.9051(2) 0.20936(9) 0.20476(6) 0.0405(3) Uani 1 1 d . . .
H2 H 0.251(3) 0.8405(13) 0.6538(9) 0.029(4) Uiso 1 1 d . . .
H3 H 0.498(3) 1.0044(16) 0.6268(11) 0.045(5) Uiso 1 1 d . . .
H4 H 0.786(3) 0.9780(16) 0.5424(11) 0.047(5) Uiso 1 1 d . . .
H6A H 0.878(3) 0.6946(14) 0.4785(10) 0.036(4) Uiso 1 1 d . . .
H6B H 1.004(3) 0.8325(14) 0.4959(10) 0.038(4) Uiso 1 1 d . . .
H7A H 0.936(2) 0.8074(13) 0.2822(10) 0.030(4) Uiso 1 1 d . . .
H7B H 1.109(3) 0.8404(14) 0.3651(10) 0.037(4) Uiso 1 1 d . . .
H10A H 1.177(3) 0.4328(14) 0.2928(10) 0.034(4) Uiso 1 1 d . . .
H10B H 1.192(3) 0.4421(13) 0.3902(10) 0.035(4) Uiso 1 1 d . . .
H11A H 0.878(2) 0.4064(13) 0.4518(9) 0.028(4) Uiso 1 1 d . . .
H11B H 0.678(3) 0.4491(14) 0.3934(10) 0.036(4) Uiso 1 1 d . . .
H12A H 0.482(2) 0.7317(12) 0.3851(9) 0.026(4) Uiso 1 1 d . . .
H12B H 0.609(2) 0.6397(14) 0.3508(9) 0.030(4) Uiso 1 1 d . . .
H15A H 0.281(3) 0.5127(16) 0.0310(12) 0.053(5) Uiso 1 1 d . . .
H15B H 0.496(4) 0.500(2) 0.0975(14) 0.076(7) Uiso 1 1 d . . .
H15C H 0.231(4) 0.479(2) 0.1228(14) 0.076(7) Uiso 1 1 d . . .
H16A H 0.083(3) 0.6768(16) 0.0552(12) 0.052(5) Uiso 1 1 d . . .
H16B H 0.178(3) 0.7716(18) 0.1322(12) 0.053(5) Uiso 1 1 d . . .
H16C H 0.053(4) 0.644(2) 0.1502(15) 0.077(7) Uiso 1 1 d . . .
H17A H 0.483(3) 0.7124(14) 0.0200(11) 0.041(4) Uiso 1 1 d . . .
H17B H 0.557(3) 0.8053(18) 0.1000(12) 0.054(5) Uiso 1 1 d . . .
H17C H 0.680(3) 0.6976(17) 0.0890(12) 0.057(5) Uiso 1 1 d . . .
H18A H 0.604(3) 0.3268(13) 0.2543(9) 0.032(4) Uiso 1 1 d . . .
H18B H 0.738(3) 0.4442(15) 0.2342(11) 0.043(5) Uiso 1 1 d . . .

loop_
_atom_site_aniso_label
_atom_site_aniso_U_11
_atom_site_aniso_U_22
_atom_site_aniso_U_33
_atom_site_aniso_U_23
_atom_site_aniso_U_13
_atom_site_aniso_U_12
N1 0.0297(5) 0.0209(5) 0.0215(5) 0.0020(4) 0.0028(4) 0.0044(4)
N2 0.0246(5) 0.0226(5) 0.0232(5) 0.0010(4) 0.0054(4) 0.0032(4)
N3 0.0289(5) 0.0214(5) 0.0234(5) 0.0014(4) 0.0046(4) 0.0040(4)
C1 0.0309(6) 0.0198(5) 0.0207(5) 0.0020(4) 0.0027(4) 0.0044(4)
C2 0.0374(7) 0.0221(6) 0.0257(6) 0.0012(4) 0.0085(5) 0.0062(5)
C3 0.0509(8) 0.0186(6) 0.0333(7) -0.0012(5) 0.0120(6) 0.0046(5)
C4 0.0442(8) 0.0198(6) 0.0319(6) 0.0000(5) 0.0105(6) -0.0011(5)
C5 0.0297(6) 0.0230(6) 0.0194(5) 0.0015(4) 0.0014(4) 0.0032(5)
C6 0.0261(6) 0.0279(6) 0.0248(6) 0.0018(5) 0.0017(5) 0.0036(5)
C7 0.0291(6) 0.0206(6) 0.0330(6) 0.0031(5) 0.0116(5) 0.0018(5)
C8 0.0233(6) 0.0256(6) 0.0300(6) 0.0016(5) 0.0097(5) 0.0019(5)
C9 0.0237(6) 0.0256(6) 0.0293(6) 0.0021(5) 0.0080(5) 0.0018(5)
C10 0.0258(6) 0.0243(6) 0.0323(6) 0.0022(5) 0.0067(5) 0.0062(5)
C11 0.0324(6) 0.0187(5) 0.0264(6) 0.0003(4) 0.0071(5) 0.0044(5)
C12 0.0257(6) 0.0259(6) 0.0231(5) 0.0015(4) 0.0035(4) 0.0026(5)
C13 0.0311(6) 0.0264(6) 0.0246(6) -0.0006(5) 0.0027(5) 0.0083(5)
C14 0.0289(6) 0.0350(7) 0.0203(5) -0.0014(5) 0.0032(4) 0.0058(5)
C15 0.0713(12) 0.0399(9) 0.0318(8) -0.0091(6) 0.0017(8) 0.0021(8)
C16 0.0330(8) 0.0770(13) 0.0320(7) 0.0018(8) 0.0019(6) 0.0193(8)
C17 0.0379(8) 0.0552(10) 0.0291(7) 0.0094(7) 0.0071(6) 0.0018(7)
C18 0.0327(7) 0.0254(6) 0.0258(6) 0.0027(5) 0.0030(5) 0.0060(5)
C19 0.0343(7) 0.0239(6) 0.0257(6) 0.0018(5) 0.0034(5) 0.0015(5)
C20 0.0605(10) 0.0309(7) 0.0327(7) -0.0031(5) 0.0112(7) 0.0155(7)
C21 0.0487(10) 0.0553(11) 0.0745(13) -0.0160(9) 0.0195(9) 0.0079(8)
C22 0.0646(12) 0.0416(10) 0.0722(13) -0.0239(9) 0.0061(10) 0.0009(8)
C23 0.170(3) 0.0637(14) 0.0578(12) 0.0131(10) 0.0273(15) 0.0772(17)
O1 0.0799(8) 0.0290(5) 0.0328(5) 0.0001(4) -0.0068(5) 0.0204(5)
O2 0.0308(5) 0.0261(4) 0.0216(4) -0.0004(3) 0.0038(3) 0.0066(3)
O3 0.0697(8) 0.0444(6) 0.0257(5) 0.0070(4) 0.0083(5) 0.0186(6)
O4 0.0704(7) 0.0308(5) 0.0265(5) 0.0041(4) 0.0133(5) 0.0214(5)

loop_
_atom_type_symbol
_atom_type_description
_atom_type_scat_dispersion_real
_atom_type_scat_dispersion_imag
_atom_type_scat_source
C C 0.0033 0.0016 'International Tables Vol C Tables 4.2.6.8 and 6.1.1.4'
H H 0.0000 0.0000 'International Tables Vol C Tables 4.2.6.8 and 6.1.1.4'
O O 0.0106 0.0060 'International Tables Vol C Tables 4.2.6.8 and 6.1.1.4'
N N 0.0061 0.0033 'International Tables Vol C Tables 4.2.6.8 and 6.1.1.4'

loop_
_geom_angle_atom_site_label_1
_geom_angle_atom_site_label_2
_geom_angle_atom_site_label_3
_geom_angle
_geom_angle_site_symmetry_1
_geom_angle_site_symmetry_3
_geom_angle_publ_flag
C1 N1 C5 118.15(10) . . ?
C12 N2 C7 110.44(10) . . ?
C12 N2 C6 109.69(10) . . ?
C7 N2 C6 110.05(10) . . ?
C18 N3 C11 111.76(10) . . ?
C18 N3 C10 111.69(10) . . ?
C11 N3 C10 112.98(10) . . ?
N1 C1 C2 122.91(11) . . ?
N1 C1 C11 114.79(10) . 2_666 ?
C2 C1 C11 122.26(11) . 2_666 ?
C3 C2 C1 118.50(12) . . ?
C3 C2 H2 121.1(9) . . ?
C1 C2 H2 120.4(9) . . ?
C4 C3 C2 118.85(12) . . ?
C4 C3 H3 121.8(11) . . ?
C2 C3 H3 119.3(11) . . ?
C3 C4 C5 119.16(12) . . ?
C3 C4 H4 123.7(10) . . ?
C5 C4 H4 117.1(10) . . ?
N1 C5 C4 122.41(12) . . ?
N1 C5 C6 116.01(11) . . ?
C4 C5 C6 121.56(12) . . ?
N2 C6 C5 112.27(10) . . ?
N2 C6 H6A 110.9(9) . . ?
C5 C6 H6A 107.9(9) . . ?
N2 C6 H6B 107.0(9) . . ?
C5 C6 H6B 109.7(9) . . ?
H6A C6 H6B 109.1(13) . . ?
N2 C7 C8 113.92(10) . . ?
N2 C7 H7A 108.8(9) . . ?
C8 C7 H7A 109.9(9) . . ?
N2 C7 H7B 108.7(10) . . ?
C8 C7 H7B 106.7(10) . . ?
H7A C7 H7B 108.7(13) . . ?
C9 C8 C7 176.50(13) . . ?
C8 C9 C10 176.43(13) . . ?
N3 C10 C9 113.41(10) . . ?
N3 C10 H10A 107.7(9) . . ?
C9 C10 H10A 110.5(9) . . ?
N3 C10 H10B 108.1(9) . . ?
C9 C10 H10B 110.9(9) . . ?
H10A C10 H10B 106.0(13) . . ?
N3 C11 C1 112.22(10) . 2_666 ?
N3 C11 H11A 107.0(9) . . ?
C1 C11 H11A 108.1(9) 2_666 . ?
N3 C11 H11B 113.9(9) . . ?
C1 C11 H11B 107.3(9) 2_666 . ?
H11A C11 H11B 108.2(12) . . ?
N2 C12 C13 111.94(10) . . ?
N2 C12 H12A 107.6(9) . . ?
C13 C12 H12A 107.7(9) . . ?
N2 C12 H12B 112.5(9) . . ?
C13 C12 H12B 110.0(9) . . ?
H12A C12 H12B 106.9(12) . . ?
O1 C13 O2 125.52(12) . . ?
O1 C13 C12 124.18(11) . . ?
O2 C13 C12 110.29(10) . . ?
O2 C14 C17 109.80(11) . . ?
O2 C14 C16 110.19(11) . . ?
C17 C14 C16 113.38(14) . . ?
O2 C14 C15 102.39(11) . . ?
C17 C14 C15 110.63(14) . . ?
C16 C14 C15 109.90(15) . . ?
C14 C15 H15A 110.0(11) . . ?
C14 C15 H15B 107.6(13) . . ?
H15A C15 H15B 106.9(17) . . ?
C14 C15 H15C 107.2(13) . . ?
H15A C15 H15C 109.7(17) . . ?
H15B C15 H15C 115.4(18) . . ?
C14 C16 H16A 108.2(11) . . ?
C14 C16 H16B 107.8(12) . . ?
H16A C16 H16B 107.3(16) . . ?
C14 C16 H16C 110.4(14) . . ?
H16A C16 H16C 111.0(17) . . ?
H16B C16 H16C 112.0(17) . . ?
C14 C17 H17A 107.9(10) . . ?
C14 C17 H17B 110.1(11) . . ?
H17A C17 H17B 110.2(15) . . ?
C14 C17 H17C 109.6(12) . . ?
H17A C17 H17C 108.9(15) . . ?
H17B C17 H17C 110.1(16) . . ?
N3 C18 C19 114.07(11) . . ?
N3 C18 H18A 107.9(9) . . ?
C19 C18 H18A 105.9(9) . . ?
N3 C18 H18B 114.5(10) . . ?
C19 C18 H18B 108.8(10) . . ?
H18A C18 H18B 104.9(13) . . ?
O3 C19 O4 125.96(13) . . ?
O3 C19 C18 122.66(12) . . ?
O4 C19 C18 111.33(11) . . ?
O4 C20 C23 102.07(13) . . ?
O4 C20 C22 109.76(14) . . ?
C23 C20 C22 110.38(18) . . ?
O4 C20 C21 109.67(13) . . ?
C23 C20 C21 112.92(18) . . ?
C22 C20 C21 111.62(15) . . ?
C20 C21 H21A 109.5 . . ?
C20 C21 H21B 109.5 . . ?
H21A C21 H21B 109.5 . . ?
C20 C21 H21C 109.5 . . ?
H21A C21 H21C 109.5 . . ?
H21B C21 H21C 109.5 . . ?
C20 C22 H22A 109.5 . . ?
C20 C22 H22B 109.5 . . ?
H22A C22 H22B 109.5 . . ?
C20 C22 H22C 109.5 . . ?
H22A C22 H22C 109.5 . . ?
H22B C22 H22C 109.5 . . ?
C20 C23 H23A 109.5 . . ?
C20 C23 H23B 109.5 . . ?
H23A C23 H23B 109.5 . . ?
C20 C23 H23C 109.5 . . ?
H23A C23 H23C 109.5 . . ?
H23B C23 H23C 109.5 . . ?
C13 O2 C14 121.45(10) . . ?
C19 O4 C20 122.22(11) . . ?

loop_
_geom_bond_atom_site_label_1
_geom_bond_atom_site_label_2
_geom_bond_distance
_geom_bond_site_symmetry_2
_geom_bond_publ_flag
N1 C1 1.3415(16) . ?
N1 C5 1.3435(16) . ?
N2 C12 1.4635(16) . ?
N2 C7 1.4702(16) . ?
N2 C6 1.4742(15) . ?
N3 C18 1.4547(16) . ?
N3 C11 1.4564(16) . ?
N3 C10 1.4655(16) . ?
C1 C2 1.3942(17) . ?
C1 C11 1.5135(17) 2_666 ?
C2 C3 1.3878(19) . ?
C2 H2 0.958(16) . ?
C3 C4 1.386(2) . ?
C3 H3 0.960(18) . ?
C4 C5 1.3903(18) . ?
C4 H4 1.000(19) . ?
C5 C6 1.5031(18) . ?
C6 H6A 1.035(16) . ?
C6 H6B 1.005(17) . ?
C7 C8 1.4783(18) . ?
C7 H7A 0.988(16) . ?
C7 H7B 0.967(17) . ?
C8 C9 1.1963(17) . ?
C9 C10 1.4789(17) . ?
C10 H10A 0.989(16) . ?
C10 H10B 0.980(16) . ?
C11 C1 1.5135(17) 2_666 ?
C11 H11A 1.008(15) . ?
C11 H11B 1.014(16) . ?
C12 C13 1.5139(17) . ?
C12 H12A 0.963(15) . ?
C12 H12B 0.988(15) . ?
C13 O1 1.2049(16) . ?
C13 O2 1.3346(15) . ?
C14 O2 1.4838(14) . ?
C14 C17 1.510(2) . ?
C14 C16 1.513(2) . ?
C14 C15 1.521(2) . ?
C15 H15A 0.99(2) . ?
C15 H15B 1.05(2) . ?
C15 H15C 1.00(2) . ?
C16 H16A 1.005(19) . ?
C16 H16B 0.98(2) . ?
C16 H16C 1.00(2) . ?
C17 H17A 0.973(17) . ?
C17 H17B 0.98(2) . ?
C17 H17C 0.98(2) . ?
C18 C19 1.5167(18) . ?
C18 H18A 0.997(16) . ?
C18 H18B 0.979(17) . ?
C19 O3 1.2008(16) . ?
C19 O4 1.3257(16) . ?
C20 O4 1.4781(17) . ?
C20 C23 1.502(2) . ?
C20 C22 1.513(3) . ?
C20 C21 1.516(3) . ?
C21 H21A 0.9800 . ?
C21 H21B 0.9800 . ?
C21 H21C 0.9800 . ?
C22 H22A 0.9800 . ?
C22 H22B 0.9800 . ?
C22 H22C 0.9800 . ?
C23 H23A 0.9800 . ?
C23 H23B 0.9800 . ?
C23 H23C 0.9800 . ?
